data_7034819
loop_
_publ_author_name
'Pinter, Piermaria'
'Biffis, Andrea'
'Tubaro, Cristina'
'Tenne, Mario'
'Kaliner, Maria'
'Strassner, Thomas'

_publ_section_title
;
 Palladium(ii) complexes with electron-poor, 4,5-disubstituted
 diimidazol-2-ylidene ligands: synthesis, characterization and catalytic
 activity.
;
_journal_issue 20
_journal_name_full 'Dalton transactions (Cambridge, England : 2003)'
_journal_page_first 9391
_journal_page_last 9399
_journal_paper_doi 10.1039/c5dt01067e
_journal_volume 44
_journal_year 2015
_chemical_formula_moiety 'C16 H14 Br2 Cl4 N4 Pd'
_chemical_formula_sum 'C16 H14 Br2 Cl4 N4 Pd'
_chemical_formula_weight 670.33
_chemical_name_systematic
;
 ?
;
_space_group_IT_number 62
_symmetry_cell_setting orthorhombic
_symmetry_space_group_name_Hall '-P 2ac 2n'
_symmetry_space_group_name_H-M 'P n m a'
_atom_sites_solution_hydrogens geom
_atom_sites_solution_primary direct
_atom_sites_solution_secondary difmap
_audit_creation_method SHELXL-97
_audit_update_record
;
2015-03-16 deposited with the CCDC.
2015-04-17 downloaded from the CCDC.
;
_cell_angle_alpha 90.00
_cell_angle_beta 90.00
_cell_angle_gamma 90.00
_cell_formula_units_Z 4
_cell_length_a 13.430(3)
_cell_length_b 18.758(2)
_cell_length_c 8.310(6)
_cell_measurement_reflns_used 867
_cell_measurement_temperature 198(2)
_cell_measurement_theta_max 23.854
_cell_measurement_theta_min 4.081
_cell_volume 2093.5(16)
_computing_cell_refinement 'Dirax/lsq (Duisenberg, 1992)'
_computing_data_collection 'Collect (Nonius BV, 1999)'
_computing_data_reduction 'EvalCCD (Duisenberg et al., 2003)'
_computing_molecular_graphics 'Ortep-3 (Farrugia, 2012)'
_computing_publication_material 'enCIFer (Allen et al., 2004)'
_computing_structure_refinement 'SHELXL-97 (Sheldrick, 2008)'
_computing_structure_solution 'SIR97 (Altomare et al., 1999)'
_diffrn_ambient_temperature 198(2)
_diffrn_detector_area_resol_mean 9
_diffrn_measured_fraction_theta_full 0.999
_diffrn_measured_fraction_theta_max 0.999
_diffrn_measurement_device_type KappaCCD
_diffrn_measurement_method \f
_diffrn_radiation_monochromator graphite
_diffrn_radiation_source 'fine-focus sealed tube'
_diffrn_radiation_type MoK\a
_diffrn_radiation_wavelength 0.71073
_diffrn_reflns_av_R_equivalents 0.0669
_diffrn_reflns_av_sigmaI/netI 0.0267
_diffrn_reflns_limit_h_max 16
_diffrn_reflns_limit_h_min -16
_diffrn_reflns_limit_k_max 23
_diffrn_reflns_limit_k_min -23
_diffrn_reflns_limit_l_max 10
_diffrn_reflns_limit_l_min -10
_diffrn_reflns_number 43521
_diffrn_reflns_theta_full 26.37
_diffrn_reflns_theta_max 26.37
_diffrn_reflns_theta_min 3.03
_exptl_absorpt_coefficient_mu 5.225
_exptl_absorpt_correction_T_max 0.3621
_exptl_absorpt_correction_T_min 0.1672
_exptl_absorpt_correction_type multi-scan
_exptl_absorpt_process_details 'SADABS (Sheldrick, 2002)'
_exptl_crystal_colour colourless
_exptl_crystal_density_diffrn 2.127
_exptl_crystal_density_method 'not measured'
_exptl_crystal_description fragment
_exptl_crystal_F_000 1288
_exptl_crystal_size_max 0.53
_exptl_crystal_size_mid 0.36
_exptl_crystal_size_min 0.24
_refine_diff_density_max 0.621
_refine_diff_density_min -0.643
_refine_diff_density_rms 0.109
_refine_ls_extinction_method none
_refine_ls_goodness_of_fit_ref 1.084
_refine_ls_hydrogen_treatment constr
_refine_ls_matrix_type full
_refine_ls_number_parameters 125
_refine_ls_number_reflns 2215
_refine_ls_number_restraints 0
_refine_ls_restrained_S_all 1.084
_refine_ls_R_factor_all 0.0472
_refine_ls_R_factor_gt 0.0299
_refine_ls_shift/su_max 0.000
_refine_ls_shift/su_mean 0.000
_refine_ls_structure_factor_coef Fsqd
_refine_ls_weighting_details 'calc w=1/[\s^2^(Fo^2^)+(0.0281P)^2^+3.7009P] where P=(Fo^2^+2Fc^2^)/3'
_refine_ls_weighting_scheme calc
_refine_ls_wR_factor_gt 0.0608
_refine_ls_wR_factor_ref 0.0659
_reflns_number_gt 1773
_reflns_number_total 2215
_reflns_threshold_expression >2sigma(I)
_cod_data_source_file c5dt01067e2.cif
_cod_data_source_block compound_3c
_cod_depositor_comments 'Adding full bibliography for 7034817--7034820.cif.'
_cod_original_sg_symbol_H-M Pnma
_cod_database_code 7034819

loop_
_symmetry_equiv_pos_as_xyz
'x, y, z'
'-x+1/2, -y, z+1/2'
'x+1/2, -y+1/2, -z+1/2'
'-x, y+1/2, -z'
'-x, -y, -z'
'x-1/2, y, -z-1/2'
'-x-1/2, y-1/2, z-1/2'
'x, -y-1/2, z'

loop_
_atom_site_label
_atom_site_type_symbol
_atom_site_fract_x
_atom_site_fract_y
_atom_site_fract_z
_atom_site_U_iso_or_equiv
_atom_site_adp_type
_atom_site_occupancy
_atom_site_symmetry_multiplicity
_atom_site_calc_flag
_atom_site_refinement_flags
Pd1 Pd 0.36706(3) 0.2500 0.42741(4) 0.01837(11) Uani 1 2 d S
Br1 Br 0.31326(3) 0.15435(2) 0.24190(5) 0.03547(13) Uani 1 1 d .
Cl1 Cl 0.37869(10) 0.03012(7) 0.90249(14) 0.0580(4) Uani 1 1 d .
Cl2 Cl 0.58733(8) 0.01301(5) 0.66317(13) 0.0374(2) Uani 1 1 d .
N1 N 0.3665(2) 0.14305(17) 0.6980(4) 0.0283(7) Uani 1 1 d .
N2 N 0.4961(2) 0.13270(15) 0.5474(3) 0.0237(7) Uani 1 1 d .
C1 C 0.4141(3) 0.17300(19) 0.5723(4) 0.0229(7) Uani 1 1 d .
C2 C 0.4181(3) 0.0834(2) 0.7506(4) 0.0295(9) Uani 1 1 d .
C3 C 0.4987(3) 0.07702(19) 0.6570(4) 0.0261(8) Uani 1 1 d .
C4 C 0.5679(3) 0.1438(2) 0.4196(5) 0.0374(10) Uani 1 1 d .
H4A H 0.5341 0.1636 0.3252 0.056 Uiso 1 1 calc R
H4B H 0.5988 0.0982 0.3912 0.056 Uiso 1 1 calc R
H4C H 0.6193 0.1771 0.4562 0.056 Uiso 1 1 calc R
C5 C 0.2772(4) 0.1700(3) 0.7821(6) 0.0679(18) Uani 1 1 d .
H5A H 0.2991 0.1997 0.8739 0.081 Uiso 1 1 calc R
H5B H 0.2404 0.1287 0.8268 0.081 Uiso 1 1 calc R
C6 C 0.2071(3) 0.2128(2) 0.6817(4) 0.0295(9) Uani 1 1 d .
C7 C 0.1347(4) 0.1778(3) 0.5938(5) 0.0534(14) Uani 1 1 d .
H7 H 0.1345 0.1272 0.5910 0.064 Uiso 1 1 calc R
C8 C 0.0634(3) 0.2145(3) 0.5106(6) 0.079(2) Uani 1 1 d .
H8 H 0.0136 0.1892 0.4526 0.094 Uiso 1 1 calc R

loop_
_atom_site_aniso_label
_atom_site_aniso_U_11
_atom_site_aniso_U_22
_atom_site_aniso_U_33
_atom_site_aniso_U_23
_atom_site_aniso_U_13
_atom_site_aniso_U_12
Pd1 0.01609(18) 0.0229(2) 0.01607(18) 0.000 -0.00107(16) 0.000
Br1 0.0355(2) 0.0353(2) 0.0356(2) -0.01223(18) -0.01256(19) 0.00357(17)
Cl1 0.0707(9) 0.0573(7) 0.0458(7) 0.0298(6) 0.0145(6) 0.0231(6)
Cl2 0.0389(5) 0.0316(5) 0.0418(6) -0.0070(4) -0.0141(5) 0.0137(4)
N1 0.0294(16) 0.0348(18) 0.0206(15) 0.0053(13) 0.0025(14) 0.0106(14)
N2 0.0198(14) 0.0252(16) 0.0262(16) -0.0016(13) -0.0029(13) 0.0022(13)
C1 0.0211(17) 0.0263(18) 0.0214(18) -0.0037(15) -0.0042(16) 0.0006(15)
C2 0.035(2) 0.030(2) 0.024(2) 0.0066(16) -0.0077(18) 0.0035(17)
C3 0.0279(19) 0.026(2) 0.0246(19) -0.0043(15) -0.0116(17) 0.0039(16)
C4 0.025(2) 0.046(3) 0.041(2) 0.004(2) 0.0066(19) 0.0059(18)
C5 0.067(3) 0.094(4) 0.043(3) 0.031(3) 0.028(3) 0.050(3)
C6 0.0244(19) 0.039(2) 0.0246(19) 0.0047(17) 0.0113(16) 0.0029(17)
C7 0.064(3) 0.053(3) 0.043(3) -0.015(2) 0.032(3) -0.036(3)
C8 0.030(2) 0.178(8) 0.028(2) -0.020(3) 0.007(2) -0.035(3)

loop_
_atom_type_symbol
_atom_type_description
_atom_type_scat_dispersion_real
_atom_type_scat_dispersion_imag
_atom_type_scat_source
C C 0.0033 0.0016 'International Tables Vol C Tables 4.2.6.8 and 6.1.1.4'
H H 0.0000 0.0000 'International Tables Vol C Tables 4.2.6.8 and 6.1.1.4'
Br Br -0.2901 2.4595 'International Tables Vol C Tables 4.2.6.8 and 6.1.1.4'
Cl Cl 0.1484 0.1585 'International Tables Vol C Tables 4.2.6.8 and 6.1.1.4'
N N 0.0061 0.0033 'International Tables Vol C Tables 4.2.6.8 and 6.1.1.4'
Pd Pd -0.9988 1.0072 'International Tables Vol C Tables 4.2.6.8 and 6.1.1.4'

loop_
_geom_angle_atom_site_label_1
_geom_angle_atom_site_label_2
_geom_angle_atom_site_label_3
_geom_angle
_geom_angle_site_symmetry_1
_geom_angle_site_symmetry_3
C1 Pd1 C1 93.4(2) 8_565 .
C1 Pd1 Br1 178.24(11) 8_565 .
C1 Pd1 Br1 86.75(10) . .
C1 Pd1 Br1 86.75(10) 8_565 8_565
C1 Pd1 Br1 178.23(11) . 8_565
Br1 Pd1 Br1 93.00(4) . 8_565
C1 N1 C2 110.1(3) . .
C1 N1 C5 127.6(3) . .
C2 N1 C5 122.2(3) . .
C1 N2 C3 109.9(3) . .
C1 N2 C4 125.0(3) . .
C3 N2 C4 125.0(3) . .
N1 C1 N2 105.8(3) . .
N1 C1 Pd1 128.6(3) . .
N2 C1 Pd1 125.0(3) . .
C3 C2 N1 107.0(3) . .
C3 C2 Cl1 129.3(3) . .
N1 C2 Cl1 123.7(3) . .
C2 C3 N2 107.2(3) . .
C2 C3 Cl2 127.9(3) . .
N2 C3 Cl2 124.9(3) . .
N2 C4 H4A 109.5 . .
N2 C4 H4B 109.5 . .
H4A C4 H4B 109.5 . .
N2 C4 H4C 109.5 . .
H4A C4 H4C 109.5 . .
H4B C4 H4C 109.5 . .
N1 C5 C6 115.6(3) . .
N1 C5 H5A 108.4 . .
C6 C5 H5A 108.4 . .
N1 C5 H5B 108.4 . .
C6 C5 H5B 108.4 . .
H5A C5 H5B 107.5 . .
C7 C6 C6 118.3(3) . 8_565
C7 C6 C5 119.0(5) . .
C6 C6 C5 122.6(3) 8_565 .
C8 C7 C6 121.5(5) . .
C8 C7 H7 119.3 . .
C6 C7 H7 119.3 . .
C8 C8 C7 120.2(3) 8_565 .
C8 C8 H8 119.9 8_565 .
C7 C8 H8 119.9 . .

loop_
_geom_bond_atom_site_label_1
_geom_bond_atom_site_label_2
_geom_bond_distance
_geom_bond_site_symmetry_2
Pd1 C1 1.984(4) 8_565
Pd1 C1 1.984(4) .
Pd1 Br1 2.4734(8) .
Pd1 Br1 2.4734(8) 8_565
Cl1 C2 1.694(4) .
Cl2 C3 1.692(4) .
N1 C1 1.347(5) .
N1 C2 1.387(5) .
N1 C5 1.477(6) .
N2 C1 1.353(4) .
N2 C3 1.386(5) .
N2 C4 1.449(5) .
C2 C3 1.338(5) .
C4 H4A 0.9800 .
C4 H4B 0.9800 .
C4 H4C 0.9800 .
C5 C6 1.492(6) .
C5 H5A 0.9900 .
C5 H5B 0.9900 .
C6 C7 1.382(6) .
C6 C6 1.397(8) 8_565
C7 C8 1.367(7) .
C7 H7 0.9500 .
C8 C8 1.333(13) 8_565
C8 H8 0.9500 .

loop_
_geom_torsion_atom_site_label_1
_geom_torsion_atom_site_label_2
_geom_torsion_atom_site_label_3
_geom_torsion_atom_site_label_4
_geom_torsion
_geom_torsion_site_symmetry_1
_geom_torsion_site_symmetry_4
C2 N1 C1 N2 -0.8(4) . .
C5 N1 C1 N2 174.4(4) . .
C2 N1 C1 Pd1 170.2(3) . .
C5 N1 C1 Pd1 -14.6(6) . .
C3 N2 C1 N1 0.8(4) . .
C4 N2 C1 N1 177.6(3) . .
C3 N2 C1 Pd1 -170.6(2) . .
C4 N2 C1 Pd1 6.3(5) . .
C1 Pd1 C1 N1 86.1(3) 8_565 .
Br1 Pd1 C1 N1 -95.7(3) . .
C1 Pd1 C1 N2 -104.6(3) 8_565 .
Br1 Pd1 C1 N2 73.7(3) . .
C1 N1 C2 C3 0.5(4) . .
C5 N1 C2 C3 -175.0(4) . .
C1 N1 C2 Cl1 -177.8(3) . .
C5 N1 C2 Cl1 6.7(6) . .
N1 C2 C3 N2 -0.1(4) . .
Cl1 C2 C3 N2 178.1(3) . .
N1 C2 C3 Cl2 -178.6(3) . .
Cl1 C2 C3 Cl2 -0.4(6) . .
C1 N2 C3 C2 -0.4(4) . .
C4 N2 C3 C2 -177.3(3) . .
C1 N2 C3 Cl2 178.2(3) . .
C4 N2 C3 Cl2 1.3(5) . .
C1 N1 C5 C6 29.6(8) . .
C2 N1 C5 C6 -155.6(4) . .
N1 C5 C6 C7 86.4(6) . .
N1 C5 C6 C6 -98.3(5) . 8_565
C6 C6 C7 C8 -1.1(5) 8_565 .
C5 C6 C7 C8 174.4(4) . .
C6 C7 C8 C8 1.2(5) . 8_565
